data_4504873
loop_
_publ_author_name
'Scott, Janet L.'
'Tanaka, Koichi'

_publ_section_title
;
 Photochromic Crystals:&#x2009; Toward an Understanding of Color
 Development in the Solid State
;
_journal_issue 3
_journal_name_full 'Crystal Growth &amp; Design'
_journal_page_first 1209
_journal_paper_doi 10.1021/cg049591l
_journal_volume 5
_journal_year 2005
_chemical_formula_sum 'C50 H42 O4 S2'
_chemical_formula_weight 770.96
_chemical_name_systematic
; 
3-fluoren-9-ylidene-2-[9-(3-oxo-3-(3-methylphenyl)-prop-1-ynyl)-9H-fluoren-9-yl]-1-(4-methylphenyl)-propenone DMSO solvate 
;
_space_group_IT_number 2
_symmetry_cell_setting triclinic
_symmetry_space_group_name_Hall '-P 1'
_symmetry_space_group_name_H-M 'P -1'
_atom_sites_solution_hydrogens geom
_atom_sites_solution_primary direct
_atom_sites_solution_secondary difmap
_audit_creation_method SHELXL-97
_cell_angle_alpha 102.7700(10)
_cell_angle_beta 97.9950(10)
_cell_angle_gamma 102.6620(10)
_cell_formula_units_Z 2
_cell_length_a 8.9035(2)
_cell_length_b 13.1202(3)
_cell_length_c 18.6112(6)
_cell_measurement_temperature 123(2)
_cell_volume 2028.16(9)
_computing_cell_refinement 'Nonius collect'
_computing_data_collection 'Nonius collect'
_computing_data_reduction 'Nonius collect'
_computing_molecular_graphics X-Seed
_computing_publication_material ciftab
_computing_structure_refinement 'SHELXL-97 (Sheldrick, 1997)'
_computing_structure_solution 'SHELXS-97 (Sheldrick, 1990)'
_diffrn_ambient_temperature 123(2)
_diffrn_measured_fraction_theta_full 0.962
_diffrn_measured_fraction_theta_max 0.962
_diffrn_measurement_device_type 'Enraf Nonius Kappa CCD'
_diffrn_measurement_method 'phi and omega scans'
_diffrn_radiation_monochromator graphite
_diffrn_radiation_source 'fine-focus sealed tube'
_diffrn_radiation_type MoK\a
_diffrn_radiation_wavelength 0.71073
_diffrn_reflns_av_R_equivalents 0.0000
_diffrn_reflns_av_sigmaI/netI 0.1078
_diffrn_reflns_limit_h_max 11
_diffrn_reflns_limit_h_min 0
_diffrn_reflns_limit_k_max 16
_diffrn_reflns_limit_k_min -16
_diffrn_reflns_limit_l_max 22
_diffrn_reflns_limit_l_min -23
_diffrn_reflns_number 8254
_diffrn_reflns_theta_full 26.69
_diffrn_reflns_theta_max 26.69
_diffrn_reflns_theta_min 3.15
_exptl_absorpt_coefficient_mu 0.177
_exptl_absorpt_correction_type none
_exptl_crystal_colour 'clear straw coloured'
_exptl_crystal_density_diffrn 1.262
_exptl_crystal_density_method 'not measured'
_exptl_crystal_description prismatic
_exptl_crystal_F_000 812
_exptl_crystal_size_max 0.20
_exptl_crystal_size_mid 0.20
_exptl_crystal_size_min 0.10
_refine_diff_density_max 0.279
_refine_diff_density_min -0.381
_refine_diff_density_rms 0.061
_refine_ls_extinction_method none
_refine_ls_goodness_of_fit_ref 1.009
_refine_ls_hydrogen_treatment mixed
_refine_ls_matrix_type full
_refine_ls_number_parameters 511
_refine_ls_number_reflns 8254
_refine_ls_number_restraints 0
_refine_ls_restrained_S_all 1.009
_refine_ls_R_factor_all 0.1243
_refine_ls_R_factor_gt 0.0549
_refine_ls_shift/su_max 0.000
_refine_ls_shift/su_mean 0.000
_refine_ls_structure_factor_coef Fsqd
_refine_ls_weighting_details 'calc w=1/[\s^2^(Fo^2^)+(0.0426P)^2^+0.4578P] where P=(Fo^2^+2Fc^2^)/3'
_refine_ls_weighting_scheme calc
_refine_ls_wR_factor_gt 0.0993
_refine_ls_wR_factor_ref 0.1212
_reflns_number_gt 4831
_reflns_number_total 8254
_reflns_threshold_expression >2sigma(I)
_cod_data_source_file cg049591lsi20041202_103110.cif
_cod_data_source_block 1c.2DMSO
_cod_depositor_comments
;
The following automatic conversions were performed:

'_symmetry_cell_setting' value 'Triclinic' changed to 'triclinic'
according to /home/saulius/struct/CIF-dictionaries/cif_core.dic
dictionary named 'cif_core.dic' version 2.4.1 from 2010-06-29.

Automatic conversion script
Id: cif_fix_values 1715 2011-07-08 13:25:40Z adriana 
;
_cod_original_sg_symbol_H-M P-1
_cod_database_code 4504873

loop_
_symmetry_equiv_pos_as_xyz
'x, y, z'
'-x, -y, -z'

loop_
_atom_site_label
_atom_site_type_symbol
_atom_site_fract_x
_atom_site_fract_y
_atom_site_fract_z
_atom_site_U_iso_or_equiv
_atom_site_adp_type
_atom_site_occupancy
_atom_site_symmetry_multiplicity
_atom_site_calc_flag
_atom_site_refinement_flags
O1 O -0.10731(18) 0.83770(13) 0.22728(9) 0.0245(4) Uani 1 1 d .
C1 C -0.5336(3) 0.56831(18) 0.24088(12) 0.0156(5) Uani 1 1 d .
O2 O -0.37005(19) 0.77852(13) 0.58937(9) 0.0277(4) Uani 1 1 d .
C2 C -0.5112(3) 0.45793(18) 0.22313(13) 0.0165(5) Uani 1 1 d .
C3 C -0.3769(3) 0.4228(2) 0.23233(14) 0.0217(6) Uani 1 1 d .
H3 H -0.2781 0.4729 0.2545 0.026 Uiso 1 1 calc R
C4 C -0.3883(3) 0.3128(2) 0.20857(15) 0.0290(7) Uani 1 1 d .
H4 H -0.2966 0.2874 0.2149 0.035 Uiso 1 1 calc R
C5 C -0.5333(3) 0.2396(2) 0.17550(15) 0.0316(7) Uani 1 1 d .
H5 H -0.5396 0.1645 0.1600 0.038 Uiso 1 1 calc R
C6 C -0.6686(3) 0.2749(2) 0.16498(14) 0.0268(6) Uani 1 1 d .
H6 H -0.7669 0.2248 0.1418 0.032 Uiso 1 1 calc R
C7 C -0.6583(3) 0.38490(18) 0.18886(13) 0.0186(6) Uani 1 1 d .
C8 C -0.7773(3) 0.44583(19) 0.18542(13) 0.0184(6) Uani 1 1 d .
C9 C -0.9381(3) 0.4129(2) 0.15687(14) 0.0273(7) Uani 1 1 d .
H9 H -0.9889 0.3391 0.1329 0.033 Uiso 1 1 calc R
C10 C -1.0228(3) 0.4906(2) 0.16430(15) 0.0327(7) Uani 1 1 d .
H10 H -1.1327 0.4694 0.1450 0.039 Uiso 1 1 calc R
C11 C -0.9498(3) 0.5989(2) 0.19945(15) 0.0320(7) Uani 1 1 d .
H11 H -1.0107 0.6502 0.2047 0.038 Uiso 1 1 calc R
C12 C -0.7897(3) 0.6327(2) 0.22679(14) 0.0246(6) Uani 1 1 d .
H12 H -0.7397 0.7067 0.2505 0.030 Uiso 1 1 calc R
C13 C -0.7042(3) 0.55656(19) 0.21886(13) 0.0172(6) Uani 1 1 d .
C14 C -0.4220(3) 0.65983(18) 0.26438(12) 0.0164(6) Uani 1 1 d .
C15 C -0.3086(2) 0.74814(17) 0.27894(13) 0.0139(5) Uani 1 1 d .
C16 C -0.2334(2) 0.81870(17) 0.35881(13) 0.0141(5) Uani 1 1 d .
C17 C -0.2322(3) 0.93843(18) 0.36725(12) 0.0146(5) Uani 1 1 d .
C18 C -0.3576(3) 0.98140(19) 0.35338(13) 0.0190(6) Uani 1 1 d .
H18 H -0.4609 0.9358 0.3349 0.023 Uiso 1 1 calc R
C19 C -0.3297(3) 1.09321(19) 0.36700(14) 0.0218(6) Uani 1 1 d .
H19 H -0.4147 1.1247 0.3583 0.026 Uiso 1 1 calc R
C20 C -0.1776(3) 1.1589(2) 0.39333(14) 0.0235(6) Uani 1 1 d .
H20 H -0.1599 1.2351 0.4023 0.028 Uiso 1 1 calc R
C21 C -0.0512(3) 1.11533(19) 0.40677(13) 0.0212(6) Uani 1 1 d .
H21 H 0.0523 1.1609 0.4244 0.025 Uiso 1 1 calc R
C22 C -0.0787(2) 1.00339(18) 0.39395(12) 0.0156(5) Uani 1 1 d .
C23 C 0.0289(3) 0.93507(18) 0.40343(13) 0.0165(5) Uani 1 1 d .
C24 C 0.1904(3) 0.9610(2) 0.42765(13) 0.0200(6) Uani 1 1 d .
H24 H 0.2504 1.0343 0.4425 0.024 Uiso 1 1 calc R
C25 C 0.2624(3) 0.8779(2) 0.42977(14) 0.0253(6) Uani 1 1 d .
H25 H 0.3730 0.8947 0.4463 0.030 Uiso 1 1 calc R
C26 C 0.1759(3) 0.7705(2) 0.40817(14) 0.0257(6) Uani 1 1 d .
H26 H 0.2275 0.7147 0.4099 0.031 Uiso 1 1 calc R
C27 C 0.0134(3) 0.7441(2) 0.38396(13) 0.0211(6) Uani 1 1 d .
H27 H -0.0466 0.6709 0.3694 0.025 Uiso 1 1 calc R
C28 C -0.0577(2) 0.82639(18) 0.38174(13) 0.0157(5) Uani 1 1 d .
C29 C -0.3163(2) 0.77698(18) 0.41393(13) 0.0157(5) Uani 1 1 d .
C30 C -0.3767(3) 0.74612(18) 0.46161(13) 0.0177(6) Uani 1 1 d .
C31 C -0.4346(3) 0.71987(19) 0.52674(14) 0.0196(6) Uani 1 1 d .
C32 C -0.5700(3) 0.62536(18) 0.51490(13) 0.0172(5) Uani 1 1 d .
C33 C -0.6310(3) 0.6062(2) 0.57709(14) 0.0239(6) Uani 1 1 d .
H33 H -0.5852 0.6525 0.6258 0.029 Uiso 1 1 calc R
C34 C -0.7586(3) 0.5194(2) 0.56728(15) 0.0271(6) Uani 1 1 d .
H34 H -0.8013 0.5062 0.6094 0.033 Uiso 1 1 calc R
C35 C -0.8250(3) 0.4510(2) 0.49611(15) 0.0265(6) Uani 1 1 d .
H35 H -0.9127 0.3915 0.4902 0.032 Uiso 1 1 calc R
C36 C -0.7654(3) 0.4682(2) 0.43347(14) 0.0226(6) Uani 1 1 d .
C37 C -0.6368(3) 0.55664(19) 0.44400(13) 0.0188(6) Uani 1 1 d .
H37 H -0.5942 0.5700 0.4019 0.023 Uiso 1 1 calc R
C38 C -0.2387(3) 0.77778(18) 0.21484(13) 0.0175(6) Uani 1 1 d .
C39 C -0.3299(3) 0.72735(18) 0.13648(13) 0.0190(6) Uani 1 1 d .
C40 C -0.4893(3) 0.71913(19) 0.11749(14) 0.0222(6) Uani 1 1 d .
H40 H -0.5431 0.7448 0.1555 0.027 Uiso 1 1 calc R
C41 C -0.5719(3) 0.6740(2) 0.04379(14) 0.0273(6) Uani 1 1 d .
C42 C -0.4896(3) 0.6363(2) -0.01007(15) 0.0340(7) Uani 1 1 d .
H42 H -0.5438 0.6045 -0.0606 0.041 Uiso 1 1 calc R
C43 C -0.3314(3) 0.6438(2) 0.00789(15) 0.0339(7) Uani 1 1 d .
H43 H -0.2781 0.6171 -0.0300 0.041 Uiso 1 1 calc R
C44 C -0.2501(3) 0.6903(2) 0.08098(14) 0.0257(6) Uani 1 1 d .
H44 H -0.1406 0.6970 0.0933 0.031 Uiso 1 1 calc R
C45 C -0.7447(3) 0.6663(2) 0.02436(16) 0.0428(8) Uani 1 1 d .
H45A H -0.7624 0.7096 -0.0111 0.064 Uiso 1 1 calc R
H45B H -0.7819 0.6936 0.0702 0.064 Uiso 1 1 calc R
H45C H -0.8023 0.5906 0.0014 0.064 Uiso 1 1 calc R
C46 C -0.8378(3) 0.3945(2) 0.35601(15) 0.0367(8) Uani 1 1 d .
H46A H -0.9259 0.3372 0.3593 0.055 Uiso 1 1 calc R
H46B H -0.7587 0.3622 0.3352 0.055 Uiso 1 1 calc R
H46C H -0.8758 0.4365 0.3233 0.055 Uiso 1 1 calc R
S1G S 0.25178(8) 0.92146(5) 0.17001(4) 0.0311(2) Uani 1 1 d .
O1G O 0.39916(19) 0.97011(15) 0.14577(11) 0.0400(5) Uani 1 1 d .
C1G C 0.0923(3) 0.9253(2) 0.10254(15) 0.0345(7) Uani 1 1 d .
H1G1 H 0.1008 1.0001 0.1001 0.052 Uiso 1 1 calc R
H1G2 H -0.0069 0.8968 0.1171 0.052 Uiso 1 1 calc R
H1G3 H 0.0951 0.8809 0.0531 0.052 Uiso 1 1 calc R
S2G S 0.75477(8) 1.09483(5) 0.09600(4) 0.03015(19) Uani 1 1 d .
O2G O 0.9171(2) 1.13718(15) 0.08333(11) 0.0410(5) Uani 1 1 d .
C2G C 0.2273(3) 1.0209(2) 0.24689(15) 0.0342(7) Uani 1 1 d .
H2G1 H 0.3142 1.0355 0.2894 0.051 Uiso 1 1 calc R
H2G2 H 0.1277 0.9942 0.2617 0.051 Uiso 1 1 calc R
H2G3 H 0.2266 1.0878 0.2317 0.051 Uiso 1 1 calc R
C3G C 0.6778(3) 0.9614(2) 0.03532(16) 0.0325(7) Uani 1 1 d .
H3G1 H 0.6520 0.9656 -0.0167 0.049 Uiso 1 1 calc R
H3G2 H 0.5828 0.9254 0.0500 0.049 Uiso 1 1 calc R
H3G3 H 0.7564 0.9200 0.0394 0.049 Uiso 1 1 calc R
C4G C 0.7786(3) 1.0585(2) 0.18274(15) 0.0353(7) Uani 1 1 d .
H4G1 H 0.8436 1.0069 0.1806 0.053 Uiso 1 1 calc R
H4G2 H 0.6755 1.0252 0.1917 0.053 Uiso 1 1 calc R
H4G3 H 0.8299 1.1234 0.2237 0.053 Uiso 1 1 calc R

loop_
_atom_site_aniso_label
_atom_site_aniso_U_11
_atom_site_aniso_U_22
_atom_site_aniso_U_33
_atom_site_aniso_U_23
_atom_site_aniso_U_13
_atom_site_aniso_U_12
O1 0.0222(9) 0.0269(10) 0.0198(10) 0.0061(8) 0.0054(7) -0.0040(8)
C1 0.0198(12) 0.0144(13) 0.0100(13) 0.0016(10) 0.0029(10) 0.0005(11)
O2 0.0329(10) 0.0250(10) 0.0182(10) 0.0011(8) 0.0068(8) -0.0035(8)
C2 0.0215(13) 0.0146(12) 0.0127(13) 0.0033(10) 0.0066(10) 0.0018(11)
C3 0.0238(13) 0.0243(14) 0.0178(14) 0.0060(11) 0.0069(11) 0.0057(11)
C4 0.0357(16) 0.0278(16) 0.0302(17) 0.0114(13) 0.0113(13) 0.0150(13)
C5 0.0488(18) 0.0156(14) 0.0326(17) 0.0039(12) 0.0177(14) 0.0091(14)
C6 0.0343(15) 0.0169(14) 0.0226(15) 0.0001(11) 0.0087(12) -0.0035(12)
C7 0.0214(13) 0.0169(13) 0.0146(14) 0.0025(10) 0.0072(10) -0.0014(11)
C8 0.0194(13) 0.0196(13) 0.0129(13) 0.0012(10) 0.0055(10) -0.0003(11)
C9 0.0221(14) 0.0335(16) 0.0170(14) 0.0007(12) 0.0040(11) -0.0060(13)
C10 0.0180(14) 0.055(2) 0.0214(16) 0.0050(14) 0.0051(11) 0.0065(14)
C11 0.0276(15) 0.0462(18) 0.0249(16) 0.0062(14) 0.0059(12) 0.0176(14)
C12 0.0244(14) 0.0279(15) 0.0204(15) 0.0031(12) 0.0048(11) 0.0074(12)
C13 0.0171(12) 0.0214(13) 0.0115(13) 0.0023(10) 0.0038(10) 0.0029(11)
C14 0.0221(13) 0.0213(14) 0.0091(13) 0.0054(10) 0.0047(10) 0.0098(12)
C15 0.0146(12) 0.0121(12) 0.0140(13) 0.0032(10) 0.0024(10) 0.0019(11)
C16 0.0142(12) 0.0131(12) 0.0140(13) 0.0037(10) 0.0032(9) 0.0008(10)
C17 0.0184(12) 0.0135(12) 0.0098(13) 0.0006(10) 0.0048(10) 0.0009(11)
C18 0.0161(12) 0.0205(14) 0.0171(14) 0.0011(11) 0.0024(10) 0.0020(11)
C19 0.0228(13) 0.0233(14) 0.0212(15) 0.0060(11) 0.0047(11) 0.0094(12)
C20 0.0287(14) 0.0157(13) 0.0264(16) 0.0040(11) 0.0085(12) 0.0058(12)
C21 0.0203(13) 0.0161(13) 0.0220(15) 0.0017(11) 0.0046(11) -0.0033(11)
C22 0.0172(12) 0.0171(13) 0.0101(13) 0.0020(10) 0.0036(10) 0.0006(11)
C23 0.0185(12) 0.0178(13) 0.0119(13) 0.0040(10) 0.0034(10) 0.0021(11)
C24 0.0182(13) 0.0189(13) 0.0186(14) 0.0022(11) 0.0019(10) -0.0004(11)
C25 0.0169(13) 0.0340(16) 0.0225(15) 0.0064(12) 0.0015(11) 0.0035(12)
C26 0.0243(14) 0.0310(15) 0.0257(16) 0.0089(12) 0.0041(11) 0.0139(12)
C27 0.0264(14) 0.0195(14) 0.0179(14) 0.0066(11) 0.0054(11) 0.0047(12)
C28 0.0165(12) 0.0178(13) 0.0126(13) 0.0039(10) 0.0045(10) 0.0032(11)
C29 0.0136(12) 0.0127(12) 0.0174(14) 0.0018(10) -0.0011(10) 0.0006(10)
C30 0.0199(13) 0.0120(12) 0.0175(14) 0.0012(11) 0.0027(11) -0.0007(11)
C31 0.0210(13) 0.0197(13) 0.0210(15) 0.0081(12) 0.0072(11) 0.0067(11)
C32 0.0183(12) 0.0173(13) 0.0192(14) 0.0088(11) 0.0059(10) 0.0058(11)
C33 0.0257(14) 0.0218(14) 0.0234(15) 0.0060(11) 0.0070(11) 0.0030(12)
C34 0.0288(14) 0.0309(15) 0.0229(15) 0.0104(12) 0.0122(12) 0.0023(13)
C35 0.0233(14) 0.0240(14) 0.0303(16) 0.0103(12) 0.0068(12) -0.0022(12)
C36 0.0217(13) 0.0215(14) 0.0242(15) 0.0077(11) 0.0027(11) 0.0043(12)
C37 0.0200(13) 0.0220(13) 0.0185(14) 0.0102(11) 0.0077(10) 0.0065(11)
C38 0.0222(14) 0.0133(12) 0.0171(14) 0.0028(10) 0.0043(10) 0.0058(11)
C39 0.0266(14) 0.0145(13) 0.0152(14) 0.0057(10) 0.0038(11) 0.0020(11)
C40 0.0289(14) 0.0208(13) 0.0163(14) 0.0063(11) 0.0034(11) 0.0042(12)
C41 0.0335(15) 0.0246(14) 0.0196(15) 0.0061(12) -0.0020(12) 0.0030(12)
C42 0.0461(18) 0.0338(16) 0.0153(15) 0.0003(12) -0.0017(13) 0.0072(14)
C43 0.0485(18) 0.0359(17) 0.0152(15) 0.0005(13) 0.0114(13) 0.0094(14)
C44 0.0318(14) 0.0257(14) 0.0196(15) 0.0051(12) 0.0074(12) 0.0068(12)
C45 0.0407(17) 0.049(2) 0.0289(18) 0.0024(15) -0.0101(13) 0.0109(15)
C46 0.0400(16) 0.0347(16) 0.0241(16) 0.0082(13) 0.0000(13) -0.0104(14)
S1G 0.0296(4) 0.0244(4) 0.0406(5) 0.0110(3) 0.0101(3) 0.0051(3)
O1G 0.0256(10) 0.0369(11) 0.0586(14) 0.0096(10) 0.0196(9) 0.0061(9)
C1G 0.0300(15) 0.0435(18) 0.0299(17) 0.0106(14) 0.0114(12) 0.0052(13)
S2G 0.0403(4) 0.0261(4) 0.0264(4) 0.0070(3) 0.0095(3) 0.0114(3)
O2G 0.0431(12) 0.0340(11) 0.0371(12) 0.0077(9) 0.0124(9) -0.0090(9)
C2G 0.0331(15) 0.0361(17) 0.0293(17) 0.0066(13) 0.0091(13) 0.0006(13)
C3G 0.0292(15) 0.0272(15) 0.0372(18) 0.0069(13) 0.0050(12) 0.0020(13)
C4G 0.0377(16) 0.0442(18) 0.0286(17) 0.0141(14) 0.0109(13) 0.0124(14)

loop_
_atom_type_symbol
_atom_type_description
_atom_type_scat_dispersion_real
_atom_type_scat_dispersion_imag
_atom_type_scat_source
C C 0.0033 0.0016 'International Tables Vol C Tables 4.2.6.8 and 6.1.1.4'
H H 0.0000 0.0000 'International Tables Vol C Tables 4.2.6.8 and 6.1.1.4'
O O 0.0106 0.0060 'International Tables Vol C Tables 4.2.6.8 and 6.1.1.4'
S S 0.1246 0.1234 'International Tables Vol C Tables 4.2.6.8 and 6.1.1.4'

loop_
_geom_angle_atom_site_label_1
_geom_angle_atom_site_label_2
_geom_angle_atom_site_label_3
_geom_angle
C14 C1 C2 126.5(2)
C14 C1 C13 126.6(2)
C2 C1 C13 106.50(18)
C3 C2 C7 121.3(2)
C3 C2 C1 130.6(2)
C7 C2 C1 108.1(2)
C2 C3 C4 118.8(2)
C3 C4 C5 120.5(3)
C6 C5 C4 120.8(2)
C5 C6 C7 119.1(2)
C6 C7 C2 119.5(2)
C6 C7 C8 131.7(2)
C2 C7 C8 108.8(2)
C9 C8 C13 119.6(2)
C9 C8 C7 131.7(2)
C13 C8 C7 108.73(19)
C10 C9 C8 118.4(2)
C9 C10 C11 121.3(2)
C12 C11 C10 120.7(3)
C13 C12 C11 118.5(2)
C12 C13 C8 121.4(2)
C12 C13 C1 130.7(2)
C8 C13 C1 107.8(2)
C15 C14 C1 172.8(2)
C14 C15 C38 118.5(2)
C14 C15 C16 123.5(2)
C38 C15 C16 117.88(18)
C29 C16 C15 110.17(17)
C29 C16 C28 108.44(19)
C15 C16 C28 113.97(18)
C29 C16 C17 109.88(19)
C15 C16 C17 112.27(19)
C28 C16 C17 101.76(16)
C18 C17 C22 122.1(2)
C18 C17 C16 128.2(2)
C22 C17 C16 109.7(2)
C17 C18 C19 118.5(2)
C20 C19 C18 120.1(2)
C21 C20 C19 121.3(2)
C20 C21 C22 118.8(2)
C21 C22 C17 119.2(2)
C21 C22 C23 131.2(2)
C17 C22 C23 109.6(2)
C24 C23 C28 119.8(2)
C24 C23 C22 131.3(2)
C28 C23 C22 108.85(19)
C25 C24 C23 118.7(2)
C24 C25 C26 121.1(2)
C25 C26 C27 120.3(2)
C28 C27 C26 118.5(2)
C27 C28 C23 121.6(2)
C27 C28 C16 128.40(19)
C23 C28 C16 110.0(2)
C30 C29 C16 176.5(2)
C29 C30 C31 172.6(2)
O2 C31 C30 118.3(2)
O2 C31 C32 122.5(2)
C30 C31 C32 119.2(2)
C37 C32 C33 119.9(2)
C37 C32 C31 121.7(2)
C33 C32 C31 118.4(2)
C34 C33 C32 119.4(2)
C33 C34 C35 120.4(2)
C36 C35 C34 121.2(2)
C35 C36 C37 118.0(2)
C35 C36 C46 121.4(2)
C37 C36 C46 120.7(2)
C32 C37 C36 121.2(2)
O1 C38 C39 121.4(2)
O1 C38 C15 119.9(2)
C39 C38 C15 118.64(19)
C40 C39 C44 119.6(2)
C40 C39 C38 122.0(2)
C44 C39 C38 118.3(2)
C39 C40 C41 121.3(2)
C42 C41 C40 117.7(2)
C42 C41 C45 121.9(2)
C40 C41 C45 120.4(2)
C43 C42 C41 121.7(2)
C42 C43 C44 120.1(3)
C43 C44 C39 119.5(2)
O1G S1G C1G 106.50(12)
O1G S1G C2G 107.13(11)
C1G S1G C2G 97.66(14)
O2G S2G C4G 106.39(12)
O2G S2G C3G 107.50(12)
C4G S2G C3G 97.78(14)

loop_
_geom_bond_atom_site_label_1
_geom_bond_atom_site_label_2
_geom_bond_distance
O1 C38 1.217(3)
C1 C14 1.321(3)
C1 C2 1.477(3)
C1 C13 1.481(3)
O2 C31 1.227(3)
C2 C3 1.374(3)
C2 C7 1.410(3)
C3 C4 1.390(3)
C4 C5 1.394(3)
C5 C6 1.388(4)
C6 C7 1.391(3)
C7 C8 1.463(3)
C8 C9 1.391(3)
C8 C13 1.412(3)
C9 C10 1.389(4)
C10 C11 1.391(4)
C11 C12 1.382(3)
C12 C13 1.378(3)
C14 C15 1.307(3)
C15 C38 1.506(3)
C15 C16 1.536(3)
C16 C29 1.476(3)
C16 C28 1.538(3)
C16 C17 1.541(3)
C17 C18 1.374(3)
C17 C22 1.398(3)
C18 C19 1.392(3)
C19 C20 1.391(3)
C20 C21 1.386(3)
C21 C22 1.395(3)
C22 C23 1.467(3)
C23 C24 1.387(3)
C23 C28 1.403(3)
C24 C25 1.387(3)
C25 C26 1.389(3)
C26 C27 1.395(3)
C27 C28 1.371(3)
C29 C30 1.199(3)
C30 C31 1.461(3)
C31 C32 1.479(3)
C32 C37 1.389(3)
C32 C33 1.394(3)
C33 C34 1.380(3)
C34 C35 1.390(3)
C35 C36 1.388(3)
C36 C37 1.397(3)
C36 C46 1.510(3)
C38 C39 1.494(3)
C39 C40 1.388(3)
C39 C44 1.393(3)
C40 C41 1.394(3)
C41 C42 1.389(4)
C41 C45 1.506(4)
C42 C43 1.379(4)
C43 C44 1.383(3)
S1G O1G 1.5025(18)
S1G C1G 1.777(3)
S1G C2G 1.784(3)
S2G O2G 1.5015(18)
S2G C4G 1.780(3)
S2G C3G 1.788(3)

loop_
_geom_torsion_atom_site_label_1
_geom_torsion_atom_site_label_2
_geom_torsion_atom_site_label_3
_geom_torsion_atom_site_label_4
_geom_torsion
C14 C1 C2 C3 6.4(4)
C13 C1 C2 C3 -180.0(2)
C14 C1 C2 C7 -170.7(2)
C13 C1 C2 C7 2.9(3)
C7 C2 C3 C4 -1.3(4)
C1 C2 C3 C4 -178.2(2)
C2 C3 C4 C5 0.5(4)
C3 C4 C5 C6 0.6(4)
C4 C5 C6 C7 -0.9(4)
C5 C6 C7 C2 0.0(4)
C5 C6 C7 C8 179.7(2)
C3 C2 C7 C6 1.1(4)
C1 C2 C7 C6 178.6(2)
C3 C2 C7 C8 -178.7(2)
C1 C2 C7 C8 -1.2(3)
C6 C7 C8 C9 -0.3(5)
C2 C7 C8 C9 179.4(2)
C6 C7 C8 C13 179.2(3)
C2 C7 C8 C13 -1.1(3)
C13 C8 C9 C10 -1.8(4)
C7 C8 C9 C10 177.6(2)
C8 C9 C10 C11 -0.1(4)
C9 C10 C11 C12 1.3(4)
C10 C11 C12 C13 -0.4(4)
C11 C12 C13 C8 -1.6(4)
C11 C12 C13 C1 178.8(2)
C9 C8 C13 C12 2.8(4)
C7 C8 C13 C12 -176.8(2)
C9 C8 C13 C1 -177.5(2)
C7 C8 C13 C1 2.9(3)
C14 C1 C13 C12 -10.3(4)
C2 C1 C13 C12 176.1(2)
C14 C1 C13 C8 170.1(2)
C2 C1 C13 C8 -3.5(2)
C2 C1 C14 C15 74(2)
C13 C1 C14 C15 -98(2)
C1 C14 C15 C38 5(2)
C1 C14 C15 C16 -169.7(19)
C14 C15 C16 C29 -4.6(3)
C38 C15 C16 C29 -179.5(2)
C14 C15 C16 C28 117.5(2)
C38 C15 C16 C28 -57.3(3)
C14 C15 C16 C17 -127.4(2)
C38 C15 C16 C17 57.7(3)
C29 C16 C17 C18 -66.1(3)
C15 C16 C17 C18 56.9(3)
C28 C16 C17 C18 179.1(2)
C29 C16 C17 C22 112.7(2)
C15 C16 C17 C22 -124.3(2)
C28 C16 C17 C22 -2.1(2)
C22 C17 C18 C19 -0.5(4)
C16 C17 C18 C19 178.2(2)
C17 C18 C19 C20 0.7(4)
C18 C19 C20 C21 -0.2(4)
C19 C20 C21 C22 -0.5(4)
C20 C21 C22 C17 0.7(3)
C20 C21 C22 C23 -179.4(2)
C18 C17 C22 C21 -0.2(3)
C16 C17 C22 C21 -179.0(2)
C18 C17 C22 C23 179.9(2)
C16 C17 C22 C23 1.0(3)
C21 C22 C23 C24 -0.4(4)
C17 C22 C23 C24 179.6(2)
C21 C22 C23 C28 -179.3(2)
C17 C22 C23 C28 0.6(3)
C28 C23 C24 C25 0.0(3)
C22 C23 C24 C25 -178.8(2)
C23 C24 C25 C26 0.0(4)
C24 C25 C26 C27 -0.2(4)
C25 C26 C27 C28 0.3(4)
C26 C27 C28 C23 -0.3(4)
C26 C27 C28 C16 -178.8(2)
C24 C23 C28 C27 0.2(4)
C22 C23 C28 C27 179.2(2)
C24 C23 C28 C16 178.9(2)
C22 C23 C28 C16 -2.0(3)
C29 C16 C28 C27 65.3(3)
C15 C16 C28 C27 -57.8(3)
C17 C16 C28 C27 -178.9(2)
C29 C16 C28 C23 -113.3(2)
C15 C16 C28 C23 123.6(2)
C17 C16 C28 C23 2.5(2)
C15 C16 C29 C30 161(4)
C28 C16 C29 C30 36(4)
C17 C16 C29 C30 -75(4)
C16 C29 C30 C31 16(6)
C29 C30 C31 O2 3(2)
C29 C30 C31 C32 -177.7(19)
O2 C31 C32 C37 -176.7(2)
C30 C31 C32 C37 4.4(4)
O2 C31 C32 C33 3.5(4)
C30 C31 C32 C33 -175.3(2)
C37 C32 C33 C34 -0.6(4)
C31 C32 C33 C34 179.1(2)
C32 C33 C34 C35 0.5(4)
C33 C34 C35 C36 -0.1(4)
C34 C35 C36 C37 -0.2(4)
C34 C35 C36 C46 -179.6(3)
C33 C32 C37 C36 0.3(4)
C31 C32 C37 C36 -179.4(2)
C35 C36 C37 C32 0.1(4)
C46 C36 C37 C32 179.5(2)
C14 C15 C38 O1 -157.9(2)
C16 C15 C38 O1 17.2(3)
C14 C15 C38 C39 18.7(3)
C16 C15 C38 C39 -166.2(2)
O1 C38 C39 C40 -138.6(2)
C15 C38 C39 C40 44.8(3)
O1 C38 C39 C44 39.7(3)
C15 C38 C39 C44 -136.8(2)
C44 C39 C40 C41 0.3(4)
C38 C39 C40 C41 178.6(2)
C39 C40 C41 C42 0.7(4)
C39 C40 C41 C45 -179.8(2)
C40 C41 C42 C43 -0.7(4)
C45 C41 C42 C43 179.8(3)
C41 C42 C43 C44 -0.3(4)
C42 C43 C44 C39 1.3(4)
C40 C39 C44 C43 -1.3(4)
C38 C39 C44 C43 -179.7(2)

loop_
_cod_related_entry_id
_cod_related_entry_database
_cod_related_entry_code
1 ChemSpider 30661482
